data_2201572
loop_
_publ_author_name
'Karaday\?i, Nevzat'
'Kazak, Canan'
'\"Ozt\"urk, Sema'
'Ayd\?in, Meral'
'Arsu, Nergis'
'Fun, Hoong-Kun'
'B\"uy\"ukg\"ung\"or, Orhan'

_publ_section_title
;
 <i>erythro</i>-2-Morpholino-1,2-diphenylethanol
;
_journal_issue 10
_journal_name_full 'Acta Crystallographica Section E'
_journal_page_first o1152
_journal_page_last o1153
_journal_paper_doi 10.1107/S1600536802016252
_journal_volume 58
_journal_year 2002
_chemical_formula_moiety 'C18 H21 N O2'
_chemical_formula_sum 'C18 H21 N O2'
_chemical_formula_weight 283.36
_chemical_name_systematic
;
 Erythro-2-morpholino-1,2-diphenyl ethanol
;
_space_group_IT_number 14
_symmetry_cell_setting monoclinic
_symmetry_space_group_name_Hall '-P 2yn'
_symmetry_space_group_name_H-M 'P 1 21/n 1'
_atom_sites_solution_hydrogens geom
_atom_sites_solution_primary direct
_atom_sites_solution_secondary difmap
_cell_angle_alpha 90.00
_cell_angle_beta 96.611(10)
_cell_angle_gamma 90.00
_cell_formula_units_Z 4
_cell_length_a 13.4628(7)
_cell_length_b 5.8074(3)
_cell_length_c 20.3321(11)
_cell_measurement_reflns_used 3846
_cell_measurement_temperature 293(2)
_cell_measurement_theta_max 28.32
_cell_measurement_theta_min 3.05
_cell_volume 1579.07(15)
_computing_cell_refinement 'SAINT (Siemens, 1996)'
_computing_data_collection 'SMART (Siemens, 1996)'
_computing_data_reduction SAINT
_computing_molecular_graphics 'ORTEPIII (Burnett & Johnson, 1996)'
_computing_publication_material 'WinGX (Farrugia, 1999), PARST (Nardelli, 1995) and PLATON (Spek, 1997)'
_computing_structure_refinement 'SHELXL97 (Sheldrick, 1997)'
_computing_structure_solution 'SHELXS97 (Sheldrick, 1997)'
_diffrn_ambient_temperature 293(2)
_diffrn_detector_area_resol_mean 8.33
_diffrn_measured_fraction_theta_full 0.978
_diffrn_measured_fraction_theta_max 0.978
_diffrn_measurement_device_type 'Siemens SMART CCD area-detector diffractometer'
_diffrn_measurement_method '\w scans'
_diffrn_radiation_monochromator graphite
_diffrn_radiation_source 'fine-focus sealed tube'
_diffrn_radiation_type MoK\a
_diffrn_radiation_wavelength 0.71073
_diffrn_reflns_av_R_equivalents 0.0816
_diffrn_reflns_av_sigmaI/netI 0.1413
_diffrn_reflns_limit_h_max 14
_diffrn_reflns_limit_h_min -16
_diffrn_reflns_limit_k_max 6
_diffrn_reflns_limit_k_min -6
_diffrn_reflns_limit_l_max 24
_diffrn_reflns_limit_l_min -22
_diffrn_reflns_number 6883
_diffrn_reflns_theta_full 25.00
_diffrn_reflns_theta_max 25.00
_diffrn_reflns_theta_min 3.05
_exptl_absorpt_coefficient_mu 0.077
_exptl_absorpt_correction_type none
_exptl_crystal_colour colourless
_exptl_crystal_density_diffrn 1.192
_exptl_crystal_density_method 'not measured'
_exptl_crystal_description slab
_exptl_crystal_F_000 608
_exptl_crystal_size_max 0.36
_exptl_crystal_size_mid 0.30
_exptl_crystal_size_min 0.16
_refine_diff_density_max 0.174
_refine_diff_density_min -0.202
_refine_ls_extinction_coef 0.044(4)
_refine_ls_extinction_expression 'Fc^*^ = kFc[1+0.001xFc^2^\l^3^/sin(2\q)]^-1/4^'
_refine_ls_extinction_method SHELXL
_refine_ls_goodness_of_fit_ref 0.728
_refine_ls_hydrogen_treatment mixed
_refine_ls_matrix_type full
_refine_ls_number_parameters 195
_refine_ls_number_reflns 2711
_refine_ls_number_restraints 0
_refine_ls_restrained_S_all 0.728
_refine_ls_R_factor_all 0.0882
_refine_ls_R_factor_gt 0.0543
_refine_ls_shift/su_max 0.000
_refine_ls_shift/su_mean 0.000
_refine_ls_structure_factor_coef Fsqd
_refine_ls_weighting_details 'w = 1/[\s^2^(Fo^2^)] '
_refine_ls_weighting_scheme calc
_refine_ls_wR_factor_gt 0.1176
_refine_ls_wR_factor_ref 0.1321
_reflns_number_gt 1426
_reflns_number_total 2711
_reflns_threshold_expression I>2\s(I)
_cod_data_source_file ob6167.cif
_cod_data_source_block I
_cod_depositor_comments
;
The following automatic conversions were performed:
'_symmetry_cell_setting' value 'Monoclinic' changed to 'monoclinic'
according to '/home/saulius/struct/CIF-dictionaries/cif_core.dic'
dictionary named 'cif_core.dic' version 2.4.1 from 2010-06-29.

Automatic conversion script
Id: cif_fix_enum 1527 2010-12-29 10:47:43Z saulius 

The following automatic conversions were performed:

'_symmetry_cell_setting' value 'Monoclinic' changed to 'monoclinic'
according to /home/saulius/struct/CIF-dictionaries/cif_core.dic
dictionary named 'cif_core.dic' version 2.4.1 from 2010-06-29.

Automatic conversion script
Id: cif_fix_values 1715 2011-07-08 13:25:40Z adriana 
;
_cod_original_cell_volume 1579.07(14)
_cod_original_sg_symbol_H-M 'P 21/n'
_cod_database_code 2201572
_cod_database_fobs_code 2201572

loop_
_symmetry_equiv_pos_as_xyz
'x, y, z'
'-x+1/2, y+1/2, -z+1/2'
'-x, -y, -z'
'x-1/2, -y-1/2, z-1/2'

loop_
_atom_site_label
_atom_site_fract_x
_atom_site_fract_y
_atom_site_fract_z
_atom_site_U_iso_or_equiv
_atom_site_adp_type
_atom_site_calc_flag
_atom_site_refinement_flags
_atom_site_occupancy
_atom_site_disorder_assembly
_atom_site_disorder_group
_atom_site_type_symbol
N1 -0.14867(12) 0.0438(3) 0.11837(8) 0.0352(5) Uani d . 1 . . N
O1 -0.27349(12) -0.1238(4) 0.00323(8) 0.0705(6) Uani d . 1 . . O
O2 -0.15115(13) 0.3706(3) 0.22085(9) 0.0586(6) Uani d . 1 . . O
C1 -0.10818(17) -0.0346(4) 0.05795(11) 0.0484(7) Uani d . 1 . . C
H1A -0.0914 -0.1969 0.0619 0.058 Uiso calc R 1 . . H
H1B -0.0476 0.0501 0.0525 0.058 Uiso calc R 1 . . H
C2 -0.18443(18) 0.0029(5) -0.00188(11) 0.0614(8) Uani d . 1 . . C
H2B -0.2003 0.1656 -0.0059 0.074 Uiso calc R 1 . . H
H2C -0.1560 -0.0443 -0.0415 0.074 Uiso calc R 1 . . H
C3 -0.31456(17) -0.0566(5) 0.06180(12) 0.0645(8) Uani d . 1 . . C
H3A -0.3740 -0.1474 0.0660 0.077 Uiso calc R 1 . . H
H3B -0.3344 0.1039 0.0581 0.077 Uiso calc R 1 . . H
C4 -0.24106(16) -0.0883(5) 0.12354(11) 0.0515(7) Uani d . 1 . . C
H4A -0.2714 -0.0368 0.1620 0.062 Uiso calc R 1 . . H
H4B -0.2249 -0.2503 0.1294 0.062 Uiso calc R 1 . . H
C5 -0.07577(14) 0.0220(4) 0.17905(9) 0.0312(5) Uani d . 1 . . C
H5A -0.0655 -0.1419 0.1890 0.037 Uiso calc R 1 . . H
C6 0.02507(14) 0.1294(4) 0.16976(10) 0.0332(5) Uani d . 1 . . C
C7 0.03364(18) 0.3404(4) 0.13865(12) 0.0505(7) Uani d . 1 . . C
H7A -0.0238 0.4187 0.1215 0.061 Uiso calc R 1 . . H
C8 0.1271(2) 0.4362(5) 0.13286(14) 0.0703(9) Uani d . 1 . . C
H8A 0.1320 0.5776 0.1120 0.084 Uiso calc R 1 . . H
C9 0.2132(2) 0.3186(7) 0.15853(13) 0.0748(10) Uani d . 1 . . C
H9A 0.2758 0.3811 0.1545 0.090 Uiso calc R 1 . . H
C10 0.20586(18) 0.1115(6) 0.18960(12) 0.0640(8) Uani d . 1 . . C
H10A 0.2634 0.0345 0.2073 0.077 Uiso calc R 1 . . H
C11 0.11286(16) 0.0165(4) 0.19477(10) 0.0431(6) Uani d . 1 . . C
H11A 0.1088 -0.1256 0.2154 0.052 Uiso calc R 1 . . H
C12 -0.12205(15) 0.1375(4) 0.23795(10) 0.0388(6) Uani d . 1 . . C
H12A -0.1824 0.0515 0.2453 0.047 Uiso calc R 1 . . H
C13 -0.05216(14) 0.1354(4) 0.30190(10) 0.0344(5) Uani d . 1 . . C
C14 0.01204(17) 0.3162(4) 0.32144(11) 0.0466(6) Uani d . 1 . . C
H14A 0.0124 0.4469 0.2950 0.056 Uiso calc R 1 . . H
C15 0.07608(17) 0.3033(5) 0.38039(12) 0.0548(7) Uani d . 1 . . C
H15A 0.1186 0.4256 0.3932 0.066 Uiso calc R 1 . . H
C16 0.07650(18) 0.1101(5) 0.41962(12) 0.0561(7) Uani d . 1 . . C
H16A 0.1194 0.1017 0.4588 0.067 Uiso calc R 1 . . H
C17 0.01387(18) -0.0694(5) 0.40104(11) 0.0552(7) Uani d . 1 . . C
H17A 0.0143 -0.2000 0.4275 0.066 Uiso calc R 1 . . H
C18 -0.05057(16) -0.0569(4) 0.34249(11) 0.0451(6) Uani d . 1 . . C
H18A -0.0933 -0.1795 0.3304 0.054 Uiso calc R 1 . . H
H2A -0.174(2) 0.374(5) 0.1779(16) 0.103(12) Uiso d . 1 . . H

loop_
_atom_site_aniso_label
_atom_site_aniso_U_11
_atom_site_aniso_U_22
_atom_site_aniso_U_33
_atom_site_aniso_U_12
_atom_site_aniso_U_13
_atom_site_aniso_U_23
N1 0.0245(10) 0.0550(13) 0.0276(10) 0.0036(8) 0.0087(7) 0.0038(8)
O1 0.0471(11) 0.1236(18) 0.0401(10) -0.0111(11) 0.0014(8) -0.0095(10)
O2 0.0610(12) 0.0709(14) 0.0465(11) 0.0325(9) 0.0167(9) 0.0035(9)
C1 0.0396(14) 0.0729(19) 0.0341(13) 0.0090(12) 0.0099(10) -0.0063(12)
C2 0.0448(16) 0.107(2) 0.0332(14) 0.0003(15) 0.0080(11) -0.0020(14)
C3 0.0375(15) 0.113(3) 0.0431(15) -0.0098(14) 0.0044(12) 0.0068(15)
C4 0.0358(14) 0.0769(19) 0.0413(14) -0.0091(12) 0.0029(11) 0.0083(13)
C5 0.0276(11) 0.0361(13) 0.0311(11) 0.0004(9) 0.0078(9) 0.0053(9)
C6 0.0301(12) 0.0404(14) 0.0317(11) 0.0012(10) 0.0146(9) -0.0061(10)
C7 0.0542(16) 0.0419(16) 0.0612(16) 0.0012(12) 0.0319(12) 0.0024(12)
C8 0.090(2) 0.0566(19) 0.0711(19) -0.0296(17) 0.0408(18) -0.0109(15)
C9 0.0526(19) 0.125(3) 0.0514(17) -0.0414(19) 0.0261(14) -0.0298(18)
C10 0.0310(15) 0.116(3) 0.0463(16) -0.0056(15) 0.0083(12) -0.0038(16)
C11 0.0311(13) 0.0642(17) 0.0356(12) 0.0028(11) 0.0105(10) -0.0021(11)
C12 0.0306(12) 0.0542(16) 0.0337(12) 0.0058(11) 0.0129(10) 0.0007(11)
C13 0.0282(12) 0.0477(15) 0.0303(11) 0.0003(10) 0.0168(9) -0.0021(10)
C14 0.0488(15) 0.0493(16) 0.0445(14) -0.0080(12) 0.0172(12) -0.0010(12)
C15 0.0439(15) 0.0658(19) 0.0558(16) -0.0110(13) 0.0104(12) -0.0210(14)
C16 0.0412(15) 0.086(2) 0.0402(14) 0.0059(14) 0.0023(11) -0.0084(15)
C17 0.0597(17) 0.0640(18) 0.0415(15) 0.0018(14) 0.0038(13) 0.0096(13)
C18 0.0461(15) 0.0508(16) 0.0398(14) -0.0078(11) 0.0104(11) 0.0022(11)

loop_
_atom_type_symbol
_atom_type_description
_atom_type_scat_dispersion_real
_atom_type_scat_dispersion_imag
_atom_type_scat_source
C C 0.0033 0.0016 'International Tables Vol C Tables 4.2.6.8 and 6.1.1.4'
H H 0.0000 0.0000 'International Tables Vol C Tables 4.2.6.8 and 6.1.1.4'
N N 0.0061 0.0033 'International Tables Vol C Tables 4.2.6.8 and 6.1.1.4'
O O 0.0106 0.0060 'International Tables Vol C Tables 4.2.6.8 and 6.1.1.4'

loop_
_geom_angle_atom_site_label_1
_geom_angle_atom_site_label_2
_geom_angle_atom_site_label_3
_geom_angle
_geom_angle_publ_flag
C1 N1 C4 107.14(18) yes
C1 N1 C5 113.11(15) yes
C4 N1 C5 112.15(16) yes
C2 O1 C3 109.36(18) yes
C12 O2 H2A 108(2) ?
N1 C1 C2 110.11(18) yes
N1 C1 H1A 109.6 ?
C2 C1 H1A 109.6 ?
N1 C1 H1B 109.6 ?
C2 C1 H1B 109.6 ?
H1A C1 H1B 108.2 ?
O1 C2 C1 111.5(2) yes
O1 C2 H2B 109.3 ?
C1 C2 H2B 109.3 ?
O1 C2 H2C 109.3 ?
C1 C2 H2C 109.3 ?
H2B C2 H2C 108.0 ?
O1 C3 C4 112.3(2) yes
O1 C3 H3A 109.1 ?
C4 C3 H3A 109.1 ?
O1 C3 H3B 109.1 ?
C4 C3 H3B 109.1 ?
H3A C3 H3B 107.9 ?
N1 C4 C3 110.67(19) yes
N1 C4 H4A 109.5 ?
C3 C4 H4A 109.5 ?
N1 C4 H4B 109.5 ?
C3 C4 H4B 109.5 ?
H4A C4 H4B 108.1 ?
N1 C5 C6 111.92(16) yes
N1 C5 C12 108.37(15) yes
C6 C5 C12 111.00(17) yes
N1 C5 H5A 108.5 ?
C6 C5 H5A 108.5 ?
C12 C5 H5A 108.5 ?
C7 C6 C11 118.0(2) ?
C7 C6 C5 122.58(19) yes
C11 C6 C5 119.4(2) ?
C6 C7 C8 120.9(2) ?
C6 C7 H7A 119.5 ?
C8 C7 H7A 119.5 ?
C7 C8 C9 119.5(3) ?
C7 C8 H8A 120.2 ?
C9 C8 H8A 120.2 ?
C10 C9 C8 120.2(2) ?
C10 C9 H9A 119.9 ?
C8 C9 H9A 119.9 ?
C9 C10 C11 120.0(3) ?
C9 C10 H10A 120.0 ?
C11 C10 H10A 120.0 ?
C10 C11 C6 121.4(2) ?
C10 C11 H11A 119.3 ?
C6 C11 H11A 119.3 ?
O2 C12 C13 109.86(18) ?
O2 C12 C5 109.85(16) yes
C13 C12 C5 113.02(16) yes
O2 C12 H12A 108.0 ?
C13 C12 H12A 108.0 ?
C5 C12 H12A 108.0 ?
C18 C13 C14 118.2(2) ?
C18 C13 C12 118.9(2) ?
C14 C13 C12 123.0(2) ?
C13 C14 C15 120.5(2) ?
C13 C14 H14A 119.7 ?
C15 C14 H14A 119.7 ?
C16 C15 C14 120.2(2) ?
C16 C15 H15A 119.9 ?
C14 C15 H15A 119.9 ?
C17 C16 C15 120.0(2) ?
C17 C16 H16A 120.0 ?
C15 C16 H16A 120.0 ?
C16 C17 C18 120.1(2) ?
C16 C17 H17A 120.0 ?
C18 C17 H17A 120.0 ?
C13 C18 C17 121.1(2) ?
C13 C18 H18A 119.5 ?
C17 C18 H18A 119.5 ?

loop_
_geom_bond_atom_site_label_1
_geom_bond_atom_site_label_2
_geom_bond_site_symmetry_2
_geom_bond_distance
_geom_bond_publ_flag
N1 C1 . 1.472(3) yes
N1 C4 . 1.475(3) yes
N1 C5 . 1.491(2) yes
O1 C2 . 1.421(3) yes
O1 C3 . 1.424(3) yes
O2 C12 . 1.441(3) yes
O2 H2A . 0.89(3) ?
C1 C2 . 1.514(3) yes
C1 H1A . 0.9700 ?
C1 H1B . 0.9700 ?
C2 H2B . 0.9700 ?
C2 H2C . 0.9700 ?
C3 C4 . 1.517(3) yes
C3 H3A . 0.9700 ?
C3 H3B . 0.9700 ?
C4 H4A . 0.9700 ?
C4 H4B . 0.9700 ?
C5 C6 . 1.525(3) yes
C5 C12 . 1.563(3) yes
C5 H5A . 0.9800 ?
C6 C7 . 1.390(3) ?
C6 C11 . 1.395(3) ?
C7 C8 . 1.393(3) ?
C7 H7A . 0.9300 ?
C8 C9 . 1.394(4) ?
C8 H8A . 0.9300 ?
C9 C10 . 1.367(4) ?
C9 H9A . 0.9300 ?
C10 C11 . 1.383(3) ?
C10 H10A . 0.9300 ?
C11 H11A . 0.9300 ?
C12 C13 . 1.515(3) yes
C12 H12A . 0.9800 ?
C13 C18 . 1.387(3) ?
C13 C14 . 1.389(3) ?
C14 C15 . 1.396(3) ?
C14 H14A . 0.9300 ?
C15 C16 . 1.376(3) ?
C15 H15A . 0.9300 ?
C16 C17 . 1.366(3) ?
C16 H16A . 0.9300 ?
C17 C18 . 1.392(3) ?
C17 H17A . 0.9300 ?
C18 H18A . 0.9300 ?

loop_
_geom_hbond_atom_site_label_D
_geom_hbond_atom_site_label_H
_geom_hbond_atom_site_label_A
_geom_hbond_site_symmetry_A
_geom_hbond_distance_DH
_geom_hbond_distance_HA
_geom_hbond_distance_DA
_geom_hbond_angle_DHA
_geom_hbond_publ_flag
O2 H2A N1 1_555 0.89(3) 2.31(3) 2.821(2) 116(2) yes

loop_
_geom_torsion_atom_site_label_1
_geom_torsion_atom_site_label_2
_geom_torsion_atom_site_label_3
_geom_torsion_atom_site_label_4
_geom_torsion
C4 N1 C1 C2 58.5(2)
C5 N1 C1 C2 -177.36(19)
C3 O1 C2 C1 58.3(3)
N1 C1 C2 O1 -61.0(3)
C2 O1 C3 C4 -56.8(3)
C1 N1 C4 C3 -56.9(2)
C5 N1 C4 C3 178.39(19)
O1 C3 C4 N1 57.7(3)
C1 N1 C5 C6 50.4(2)
C4 N1 C5 C6 171.73(17)
C1 N1 C5 C12 173.15(18)
C4 N1 C5 C12 -65.5(2)
N1 C5 C6 C7 43.0(3)
C12 C5 C6 C7 -78.2(2)
N1 C5 C6 C11 -138.73(19)
C12 C5 C6 C11 100.0(2)
C11 C6 C7 C8 -0.2(3)
C5 C6 C7 C8 178.1(2)
C6 C7 C8 C9 0.1(4)
C7 C8 C9 C10 -0.5(4)
C8 C9 C10 C11 1.0(4)
C9 C10 C11 C6 -1.1(4)
C7 C6 C11 C10 0.7(3)
C5 C6 C11 C10 -177.6(2)
N1 C5 C12 O2 -54.3(2)
C6 C5 C12 O2 69.0(2)
N1 C5 C12 C13 -177.35(17)
C6 C5 C12 C13 -54.1(2)
O2 C12 C13 C18 151.10(19)
C5 C12 C13 C18 -85.8(2)
O2 C12 C13 C14 -30.0(3)
C5 C12 C13 C14 93.0(2)
C18 C13 C14 C15 0.0(3)
C12 C13 C14 C15 -178.9(2)
C13 C14 C15 C16 0.3(4)
C14 C15 C16 C17 -0.3(4)
C15 C16 C17 C18 -0.1(4)
C14 C13 C18 C17 -0.3(3)
C12 C13 C18 C17 178.6(2)
C16 C17 C18 C13 0.4(4)

loop_
_cod_related_entry_id
_cod_related_entry_database
_cod_related_entry_code
1 ChemSpider 247521
